data_7239982
loop_
_publ_author_name
'Ke, Hua'
'Chen, Qi-Hua'
'Liao, Jian-Zhen'
'Lu, Can-Zhong'

_publ_section_title
;
 Multiple hydrogen bonded three-dimensional supramolecular architecture
 composed of unique three-fold interlocked anionic Zn(II)-coordination
 architecture
;
_journal_name_full CrystEngComm
_journal_paper_doi 10.1039/D0CE00177E
_journal_year 2020
_chemical_formula_moiety '0.5(C64 H48 Cd2 N4 O24 S4)'
_chemical_formula_sum 'C32 H24 Cd N2 O12 S2'
_chemical_formula_weight 805.05
_space_group_crystal_system monoclinic
_space_group_IT_number 15
_space_group_name_Hall '-I 2yc'
_space_group_name_H-M_alt 'I 1 2/c 1'
_atom_sites_solution_hydrogens geom
_atom_sites_solution_primary iterative
_audit_creation_date 2019-07-20
_audit_creation_method
;
Olex2 1.2
(compiled 2018.05.29 svn.r3508 for OlexSys, GUI svn.r5506)
;
_audit_update_record
;
2019-11-09 deposited with the CCDC.	2020-02-25 downloaded from the CCDC.
;
_cell_angle_alpha 90
_cell_angle_beta 95.607(6)
_cell_angle_gamma 90
_cell_formula_units_Z 4
_cell_length_a 13.5349(8)
_cell_length_b 8.6599(6)
_cell_length_c 26.4575(17)
_cell_measurement_reflns_used 3282
_cell_measurement_temperature 100.01(13)
_cell_measurement_theta_max 73.4440
_cell_measurement_theta_min 3.8320
_cell_volume 3086.3(3)
_computing_cell_refinement 'CrysAlisPro 1.171.38.43f (Rigaku OD, 2015)'
_computing_data_collection 'CrysAlisPro 1.171.38.43f (Rigaku OD, 2015)'
_computing_data_reduction 'CrysAlisPro 1.171.38.43f (Rigaku OD, 2015)'
_computing_molecular_graphics 'Olex2 (Dolomanov et al., 2009)'
_computing_publication_material 'Olex2 (Dolomanov et al., 2009)'
_computing_structure_refinement 'ShelXL (Sheldrick, 2015)'
_computing_structure_solution
;
Superflip (Palatinus & Chapuis, 2007;Palatinus & van der Lee, 2008;
Palatinus et al., 2012)
;
_diffrn_ambient_environment N~2~
_diffrn_ambient_temperature 100.01(13)
_diffrn_detector 'CCD plate'
_diffrn_detector_area_resol_mean 10.3503
_diffrn_detector_type Atlas
_diffrn_measured_fraction_theta_full 1.000
_diffrn_measured_fraction_theta_max 0.970
_diffrn_measurement_details
;
List of Runs (angles in degrees, time in seconds):

  # Type    Start    End  Width  t~exp~   \w     \q     \k     \f   Frames
#--------------------------------------------------------------------------
  1  \w    -35.00  34.00   1.00    1.00    --  -40.84  38.00 -30.00   69
  2  \w    -69.00  28.00   1.00    1.00    --  -40.84  57.00  90.00   97
  3  \w   -102.00 -40.00   1.00    1.00    --  -40.84 -77.00-180.00   62
  4  \w     30.00  86.00   1.00    1.00    --  108.54 -77.00 -90.00   56
  5  \w     36.00 118.00   1.00    1.00    --  108.54 -45.00 -60.00   82
  6  \w    109.00 160.00   1.00    1.00    --  108.54  45.00  60.00   51
  7  \w     81.00 178.00   1.00    1.00    --  108.54  30.00 150.00   97
  8  \w    107.00 172.00   1.00    1.00    --  108.54 125.00-150.00   65
  9  \w     33.00  91.00   1.00    1.00    --  108.54 -95.00-180.00   58
;
_diffrn_measurement_device 'four-circle diffractometer'
_diffrn_measurement_device_type 'SuperNova, Dual, Cu at zero, Atlas'
_diffrn_measurement_method '\w scans'
_diffrn_orient_matrix_type 'CrysAlisPro convention (1999,Acta A55,543-557)'
_diffrn_orient_matrix_UB_11 0.0604571000
_diffrn_orient_matrix_UB_12 -0.0947408000
_diffrn_orient_matrix_UB_13 0.0415102000
_diffrn_orient_matrix_UB_21 0.0969459000
_diffrn_orient_matrix_UB_22 0.0520817000
_diffrn_orient_matrix_UB_23 -0.0208378000
_diffrn_orient_matrix_UB_31 0.0045961000
_diffrn_orient_matrix_UB_32 0.1413386000
_diffrn_orient_matrix_UB_33 0.0355690000
_diffrn_radiation_monochromator mirror
_diffrn_radiation_probe x-ray
_diffrn_radiation_type CuK\a
_diffrn_radiation_wavelength 1.54184
_diffrn_reflns_av_R_equivalents 0.0238
_diffrn_reflns_av_unetI/netI 0.0289
_diffrn_reflns_Laue_measured_fraction_full 1.000
_diffrn_reflns_Laue_measured_fraction_max 0.970
_diffrn_reflns_limit_h_max 16
_diffrn_reflns_limit_h_min -16
_diffrn_reflns_limit_k_max 10
_diffrn_reflns_limit_k_min -9
_diffrn_reflns_limit_l_max 32
_diffrn_reflns_limit_l_min -21
_diffrn_reflns_number 5674
_diffrn_reflns_point_group_measured_fraction_full 1.000
_diffrn_reflns_point_group_measured_fraction_max 0.970
_diffrn_reflns_theta_full 67.684
_diffrn_reflns_theta_max 74.747
_diffrn_reflns_theta_min 3.357
_diffrn_source 'micro-focus sealed X-ray tube'
_diffrn_source_type 'SuperNova (Cu) X-ray Source'
_exptl_absorpt_coefficient_mu 7.560
_exptl_absorpt_correction_T_max 1.00000
_exptl_absorpt_correction_T_min 0.18483
_exptl_absorpt_correction_type multi-scan
_exptl_absorpt_process_details
;
CrysAlisPro 1.171.38.43f (Rigaku Oxford Diffraction, 2015)
Empirical absorption correction using spherical harmonics,
 implemented in SCALE3 ABSPACK scaling algorithm.
;
_exptl_crystal_colour yellow
_exptl_crystal_colour_primary yellow
_exptl_crystal_density_diffrn 1.733
_exptl_crystal_density_method 'not measured'
_exptl_crystal_description block
_exptl_crystal_F_000 1624
_exptl_crystal_size_max 0.45
_exptl_crystal_size_mid 0.18
_exptl_crystal_size_min 0.12
_refine_diff_density_max 0.434
_refine_diff_density_min -1.522
_refine_diff_density_rms 0.103
_refine_ls_extinction_method none
_refine_ls_goodness_of_fit_ref 1.075
_refine_ls_hydrogen_treatment constr
_refine_ls_matrix_type full
_refine_ls_number_parameters 225
_refine_ls_number_reflns 3074
_refine_ls_number_restraints 0
_refine_ls_restrained_S_all 1.075
_refine_ls_R_factor_all 0.0342
_refine_ls_R_factor_gt 0.0327
_refine_ls_shift/su_max 0.001
_refine_ls_shift/su_mean 0.000
_refine_ls_structure_factor_coef Fsqd
_refine_ls_weighting_details 'w=1/[\s^2^(Fo^2^)+(0.0546P)^2^+5.4683P] where P=(Fo^2^+2Fc^2^)/3'
_refine_ls_weighting_scheme calc
_refine_ls_wR_factor_gt 0.0876
_refine_ls_wR_factor_ref 0.0888
_reflns_Friedel_coverage 0.000
_reflns_number_gt 2940
_reflns_number_total 3074
_reflns_threshold_expression 'I > 2\s(I)'
_cod_data_source_file d0ce00177e2.cif
_cod_data_source_block complex-2
_cod_original_cell_volume 3086.3(4)
_cod_database_code 7239982
_shelx_shelxl_version_number 2018/3
_chemical_oxdiff_formula 'Cd C H O N'
_shelx_space_group_comment
;
The symmetry employed for this shelxl refinement is uniquely defined
by the following loop, which should always be used as a source of
symmetry information in preference to the above space-group names.
They are only intended as comments.
;
_reflns_odcompleteness_completeness 100.00
_reflns_odcompleteness_iscentric 1
_reflns_odcompleteness_theta 67.13
_olex2_refinement_description
;
1. Fixed Uiso
 At 1.2 times of:
  All C(H) groups
 At 1.5 times of:
  All C(H,H,H) groups, All O(H) groups
2.a Aromatic/amide H refined with riding coordinates:
 C13(H13), C7(H7), C14(H14), C4(H4), C5(H5)
2.b Idealised Me refined as rotating group:
 C15(H15A,H15B,H15C), C16(H16A,H16B,H16C)
2.c Idealised tetrahedral OH refined as rotating group:
 O3(H3)
;
_olex2_submission_special_instructions 'No special instructions were received'
_oxdiff_exptl_absorpt_empirical_details
;
Empirical correction (ABSPACK) includes:
- Absorption correction using spherical harmonics
- Frame scaling
;
_oxdiff_exptl_absorpt_empirical_full_max 4.098
_oxdiff_exptl_absorpt_empirical_full_min 0.702

loop_
_space_group_symop_operation_xyz
'x, y, z'
'-x, y, -z+1/2'
'x+1/2, y+1/2, z+1/2'
'-x+1/2, y+1/2, -z+1'
'-x, -y, -z'
'x, -y, z-1/2'
'-x+1/2, -y+1/2, -z+1/2'
'x+1/2, -y+1/2, z'

loop_
_atom_site_label
_atom_site_type_symbol
_atom_site_fract_x
_atom_site_fract_y
_atom_site_fract_z
_atom_site_U_iso_or_equiv
_atom_site_adp_type
_atom_site_occupancy
_atom_site_site_symmetry_order
_atom_site_calc_flag
_atom_site_refinement_flags_posn
_atom_site_refinement_flags_adp
_atom_site_refinement_flags_occupancy
_atom_site_disorder_assembly
_atom_site_disorder_group
Cd1 Cd 0.500000 0.55607(3) 0.750000 0.01476(10) Uani 1 2 d S T P . .
S1 S 0.38889(5) 0.89385(9) 0.78309(3) 0.02388(17) Uani 1 1 d . . . . .
O2 O 0.40094(15) 0.4369(2) 0.68479(8) 0.0207(4) Uani 1 1 d . . . . .
O5 O 0.22224(15) -0.0577(2) 0.62073(7) 0.0182(4) Uani 1 1 d . . . . .
O1 O 0.56155(14) 0.3871(3) 0.69084(7) 0.0202(4) Uani 1 1 d . . . . .
O6 O 0.38628(16) 0.7359(3) 0.75727(9) 0.0317(5) Uani 1 1 d . . . . .
O3 O 0.63430(13) 0.2090(3) 0.62873(7) 0.0210(4) Uani 1 1 d . . . . .
H3 H 0.633651 0.277827 0.649994 0.031 Uiso 1 1 calc GR . . . .
O4 O 0.27730(14) 0.1860(3) 0.47374(7) 0.0229(4) Uani 1 1 d . . . . .
N1 N 0.24860(17) 0.0680(3) 0.54777(8) 0.0133(5) Uani 1 1 d . . . . .
C15 C 0.3265(3) 1.0202(4) 0.73710(13) 0.0358(8) Uani 1 1 d . . . . .
H15A H 0.364803 1.029966 0.708582 0.054 Uiso 1 1 calc GR . . . .
H15B H 0.318852 1.120006 0.752056 0.054 Uiso 1 1 calc GR . . . .
H15C H 0.262290 0.978701 0.725938 0.054 Uiso 1 1 calc GR . . . .
C3 C 0.53967(18) 0.1734(3) 0.61068(10) 0.0156(5) Uani 1 1 d . . . . .
C10 C 0.05025(18) 0.0117(3) 0.50936(9) 0.0119(5) Uani 1 1 d . . . . .
C9 C 0.11449(19) 0.0877(3) 0.47854(10) 0.0129(5) Uani 1 1 d . . . . .
C11 C 0.08389(19) -0.0400(3) 0.55850(10) 0.0127(5) Uani 1 1 d . . . . .
C8 C 0.21941(19) 0.1182(3) 0.49844(10) 0.0149(5) Uani 1 1 d . . . . .
C13 C 0.01974(19) -0.1124(3) 0.58811(9) 0.0144(5) Uani 1 1 d . . . . .
H13 H 0.042632 -0.145777 0.620568 0.017 Uiso 1 1 calc R . . . .
C1 C 0.47283(19) 0.3652(3) 0.67004(9) 0.0152(5) Uani 1 1 d . . . . .
C7 C 0.36263(18) 0.2162(3) 0.60622(9) 0.0144(5) Uani 1 1 d . . . . .
H7 H 0.308371 0.268981 0.616715 0.017 Uiso 1 1 calc R . . . .
C6 C 0.34878(19) 0.1047(3) 0.56920(10) 0.0143(5) Uani 1 1 d . . . . .
C14 C -0.08024(19) -0.1365(3) 0.56973(10) 0.0151(5) Uani 1 1 d . . . . .
H14 H -0.123153 -0.185144 0.590045 0.018 Uiso 1 1 calc R . . . .
C12 C 0.18890(19) -0.0137(3) 0.57896(9) 0.0134(5) Uani 1 1 d . . . . .
C2 C 0.45847(18) 0.2502(3) 0.62807(9) 0.0136(5) Uani 1 1 d . . . . .
C4 C 0.5247(2) 0.0589(3) 0.57379(11) 0.0173(6) Uani 1 1 d . . . . .
H4 H 0.578570 0.006087 0.562885 0.021 Uiso 1 1 calc R . . . .
C5 C 0.4290(2) 0.0241(3) 0.55340(10) 0.0162(5) Uani 1 1 d . . . . .
H5 H 0.418539 -0.053254 0.529099 0.019 Uiso 1 1 calc R . . . .
C16 C 0.2964(2) 0.8826(4) 0.82626(12) 0.0274(7) Uani 1 1 d . . . . .
H16A H 0.236663 0.839846 0.809241 0.041 Uiso 1 1 calc GR . . . .
H16B H 0.283030 0.984089 0.838477 0.041 Uiso 1 1 calc GR . . . .
H16C H 0.319476 0.817631 0.854373 0.041 Uiso 1 1 calc GR . . . .

loop_
_atom_site_aniso_label
_atom_site_aniso_U_11
_atom_site_aniso_U_22
_atom_site_aniso_U_33
_atom_site_aniso_U_23
_atom_site_aniso_U_13
_atom_site_aniso_U_12
Cd1 0.01373(15) 0.01528(16) 0.01450(14) 0.000 -0.00245(9) 0.000
S1 0.0193(3) 0.0197(4) 0.0311(4) -0.0038(3) -0.0052(3) 0.0015(3)
O2 0.0152(10) 0.0256(11) 0.0200(10) -0.0085(8) -0.0037(8) 0.0034(8)
O5 0.0164(10) 0.0233(11) 0.0140(9) 0.0036(7) -0.0030(7) -0.0036(8)
O1 0.0117(9) 0.0278(11) 0.0202(9) -0.0062(8) -0.0027(7) -0.0028(8)
O6 0.0205(10) 0.0235(12) 0.0495(14) -0.0102(10) -0.0037(9) 0.0016(9)
O3 0.0082(8) 0.0266(11) 0.0274(10) -0.0079(9) -0.0019(7) -0.0015(8)
O4 0.0152(9) 0.0318(12) 0.0213(9) 0.0093(8) -0.0008(7) -0.0079(9)
N1 0.0103(10) 0.0161(12) 0.0129(10) 0.0003(8) -0.0016(8) -0.0033(8)
C15 0.048(2) 0.0264(17) 0.0314(17) 0.0004(14) -0.0047(15) 0.0062(17)
C3 0.0087(11) 0.0193(14) 0.0182(12) 0.0029(10) -0.0007(9) -0.0023(10)
C10 0.0115(13) 0.0109(12) 0.0131(11) -0.0022(10) 0.0004(9) -0.0001(10)
C9 0.0115(12) 0.0129(12) 0.0140(12) 0.0000(10) 0.0004(9) -0.0021(10)
C11 0.0112(12) 0.0128(13) 0.0138(12) -0.0006(9) -0.0010(9) -0.0004(10)
C8 0.0131(12) 0.0152(13) 0.0159(12) 0.0000(10) -0.0013(9) -0.0007(11)
C13 0.0144(12) 0.0163(13) 0.0122(11) 0.0004(10) -0.0004(9) 0.0011(11)
C1 0.0124(11) 0.0190(14) 0.0139(11) 0.0028(10) -0.0009(9) -0.0018(11)
C7 0.0104(11) 0.0179(13) 0.0148(11) 0.0005(10) 0.0004(9) 0.0015(10)
C6 0.0097(12) 0.0156(13) 0.0171(12) 0.0011(10) -0.0016(9) -0.0025(10)
C14 0.0132(12) 0.0173(13) 0.0149(11) -0.0002(10) 0.0016(9) -0.0020(11)
C12 0.0126(12) 0.0131(12) 0.0142(11) -0.0020(10) -0.0001(9) -0.0021(10)
C2 0.0118(11) 0.0147(13) 0.0142(11) -0.0010(10) -0.0002(9) -0.0020(10)
C4 0.0133(13) 0.0187(15) 0.0203(14) 0.0000(10) 0.0029(10) 0.0022(10)
C5 0.0166(13) 0.0164(13) 0.0155(12) -0.0005(10) 0.0008(10) -0.0012(11)
C16 0.0224(15) 0.0238(16) 0.0351(17) -0.0006(13) -0.0026(12) 0.0030(13)

loop_
_atom_type_symbol
_atom_type_description
_atom_type_scat_dispersion_real
_atom_type_scat_dispersion_imag
_atom_type_scat_source
C C 0.0181 0.0091 'International Tables Vol C Tables 4.2.6.8 and 6.1.1.4'
H H 0.0000 0.0000 'International Tables Vol C Tables 4.2.6.8 and 6.1.1.4'
Cd Cd 0.1185 4.6533 'International Tables Vol C Tables 4.2.6.8 and 6.1.1.4'
N N 0.0311 0.0180 'International Tables Vol C Tables 4.2.6.8 and 6.1.1.4'
O O 0.0492 0.0322 'International Tables Vol C Tables 4.2.6.8 and 6.1.1.4'
S S 0.3331 0.5567 'International Tables Vol C Tables 4.2.6.8 and 6.1.1.4'

loop_
_geom_angle_atom_site_label_1
_geom_angle_atom_site_label_2
_geom_angle_atom_site_label_3
_geom_angle
_geom_angle_site_symmetry_1
_geom_angle_site_symmetry_3
_geom_angle_publ_flag
O2 Cd1 O2 127.20(10) 2_656 . ?
O2 Cd1 O1 56.33(7) 2_656 2_656 ?
O2 Cd1 O1 90.10(7) 2_656 . ?
O2 Cd1 O1 90.10(7) . 2_656 ?
O2 Cd1 O1 56.33(7) . . ?
O2 Cd1 C1 27.72(8) . . ?
O2 Cd1 C1 27.72(8) 2_656 2_656 ?
O2 Cd1 C1 109.70(8) . 2_656 ?
O2 Cd1 C1 109.70(8) 2_656 . ?
O1 Cd1 O1 103.14(11) . 2_656 ?
O1 Cd1 C1 96.39(8) 2_656 . ?
O1 Cd1 C1 96.39(8) . 2_656 ?
O1 Cd1 C1 28.64(7) 2_656 2_656 ?
O1 Cd1 C1 28.64(7) . . ?
O6 Cd1 O2 127.22(8) 2_656 . ?
O6 Cd1 O2 127.22(8) . 2_656 ?
O6 Cd1 O2 91.22(8) 2_656 2_656 ?
O6 Cd1 O2 91.22(8) . . ?
O6 Cd1 O1 142.21(8) . . ?
O6 Cd1 O1 94.88(8) 2_656 . ?
O6 Cd1 O1 142.21(8) 2_656 2_656 ?
O6 Cd1 O1 94.88(8) . 2_656 ?
O6 Cd1 O6 90.47(12) . 2_656 ?
O6 Cd1 C1 114.10(9) . 2_656 ?
O6 Cd1 C1 114.10(9) 2_656 . ?
O6 Cd1 C1 117.37(8) . . ?
O6 Cd1 C1 117.37(8) 2_656 2_656 ?
C1 Cd1 C1 103.88(11) 2_656 . ?
O6 S1 C15 104.79(15) . . ?
O6 S1 C16 104.53(15) . . ?
C16 S1 C15 98.95(17) . . ?
C1 O2 Cd1 92.42(16) . . ?
C1 O1 Cd1 90.00(16) . . ?
S1 O6 Cd1 133.12(13) . . ?
C8 N1 C6 117.7(2) . . ?
C8 N1 C12 125.5(2) . . ?
C12 N1 C6 116.8(2) . . ?
O3 C3 C2 121.3(2) . . ?
O3 C3 C4 118.4(2) . . ?
C4 C3 C2 120.3(2) . . ?
C9 C10 C10 119.3(3) . 5_556 ?
C11 C10 C10 119.4(3) . 5_556 ?
C11 C10 C9 121.3(2) . . ?
C10 C9 C8 119.9(2) . . ?
C14 C9 C10 120.4(2) 5_556 . ?
C14 C9 C8 119.7(2) 5_556 . ?
C10 C11 C12 119.9(2) . . ?
C13 C11 C10 120.4(2) . . ?
C13 C11 C12 119.7(2) . . ?
O4 C8 N1 120.9(2) . . ?
O4 C8 C9 122.5(2) . . ?
N1 C8 C9 116.7(2) . . ?
C11 C13 C14 120.6(2) . . ?
O2 C1 Cd1 59.86(14) . . ?
O2 C1 O1 121.1(3) . . ?
O2 C1 C2 121.1(2) . . ?
O1 C1 Cd1 61.36(14) . . ?
O1 C1 C2 117.8(2) . . ?
C2 C1 Cd1 176.14(19) . . ?
C6 C7 C2 119.9(2) . . ?
C7 C6 N1 119.2(2) . . ?
C7 C6 C5 120.7(2) . . ?
C5 C6 N1 120.0(2) . . ?
C9 C14 C13 119.9(2) 5_556 . ?
O5 C12 N1 120.7(2) . . ?
O5 C12 C11 122.7(2) . . ?
N1 C12 C11 116.6(2) . . ?
C3 C2 C1 120.9(2) . . ?
C7 C2 C3 119.3(2) . . ?
C7 C2 C1 119.8(2) . . ?
C5 C4 C3 119.6(3) . . ?
C4 C5 C6 120.1(3) . . ?

loop_
_geom_bond_atom_site_label_1
_geom_bond_atom_site_label_2
_geom_bond_distance
_geom_bond_site_symmetry_2
_geom_bond_publ_flag
Cd1 O2 2.3211(19) 2_656 ?
Cd1 O2 2.3211(19) . ?
Cd1 O1 2.353(2) 2_656 ?
Cd1 O1 2.353(2) . ?
Cd1 O6 2.211(2) 2_656 ?
Cd1 O6 2.211(2) . ?
Cd1 C1 2.681(3) 2_656 ?
Cd1 C1 2.682(3) . ?
S1 O6 1.528(2) . ?
S1 C15 1.787(4) . ?
S1 C16 1.778(3) . ?
O2 C1 1.249(3) . ?
O5 C12 1.214(3) . ?
O1 C1 1.285(3) . ?
O3 C3 1.358(3) . ?
O4 C8 1.219(3) . ?
N1 C8 1.396(3) . ?
N1 C6 1.453(3) . ?
N1 C12 1.402(3) . ?
C3 C2 1.400(4) . ?
C3 C4 1.392(4) . ?
C10 C10 1.416(5) 5_556 ?
C10 C9 1.412(4) . ?
C10 C11 1.408(4) . ?
C9 C8 1.489(3) . ?
C9 C14 1.382(4) 5_556 ?
C11 C13 1.376(4) . ?
C11 C12 1.488(3) . ?
C13 C14 1.408(3) . ?
C1 C2 1.490(4) . ?
C7 C6 1.375(4) . ?
C7 C2 1.399(3) . ?
C6 C5 1.389(4) . ?
C4 C5 1.387(4) . ?

loop_
_geom_hbond_atom_site_label_D
_geom_hbond_atom_site_label_H
_geom_hbond_atom_site_label_A
_geom_hbond_distance_DH
_geom_hbond_distance_HA
_geom_hbond_distance_DA
_geom_hbond_angle_DHA
_geom_hbond_site_symmetry_A
_geom_hbond_publ_flag
O3 H3 O1 0.82 1.80 2.523(3) 147.0 . yes
C7 H7 O3 0.93 2.42 3.269(3) 152.5 8_455 yes
C16 H16A O6 0.96 2.39 3.314(4) 160.7 7_566 yes
C16 H16B O2 0.96 2.60 3.084(4) 111.7 7_566 yes
C16 H16B O3 0.96 2.37 3.174(4) 141.2 2_666 yes
C16 H16C O5 0.96 2.43 3.165(4) 133.4 7_556 yes
